data_7000311
loop_
_publ_author_name
'Al-Karawi, Ahmed Jasim M.'
'Clegg, William'
'Harrington, Ross W.'
'Henderson, Richard A.'

_publ_section_title
;
 Synthetic, structural and kinetic studies on the binding of
 cyclohexane-1,2-bis(4-methyl-3-thiosemicarbazone) to divalent metal
 ions (Co, Ni, Cu, Zn or Cd)
;
_journal_issue 3
_journal_name_full 'Dalton Transactions'
_journal_page_first 564
_journal_page_last 570
_journal_paper_doi 10.1039/b814852j
_journal_year 2009
_chemical_formula_moiety 'C10 H18 Cd N7 O3 S2 +,N O3 -,C2 H3 N'
_chemical_formula_sum 'C12 H21 Cd N9 O6 S2'
_chemical_formula_weight 563.90
_chemical_name_systematic
;
?
;
_space_group_IT_number 14
_symmetry_cell_setting monoclinic
_symmetry_space_group_name_Hall '-P 2yn'
_symmetry_space_group_name_H-M 'P 1 21/n 1'
_atom_sites_solution_hydrogens geom
_atom_sites_solution_primary direct
_atom_sites_solution_secondary difmap
_audit_creation_method SHELXL-97
_cell_angle_alpha 90.00
_cell_angle_beta 101.2411(17)
_cell_angle_gamma 90.00
_cell_formula_units_Z 4
_cell_length_a 10.0365(11)
_cell_length_b 8.8416(9)
_cell_length_c 24.652(3)
_cell_measurement_reflns_used 5586
_cell_measurement_temperature 150(2)
_cell_measurement_theta_max 28.30
_cell_measurement_theta_min 2.65
_cell_volume 2145.6(4)
_computing_cell_refinement 'Bruker SAINT'
_computing_data_collection 'Bruker SMART'
_computing_data_reduction 'Bruker SAINT'
_computing_molecular_graphics 'Bruker SHELXTL'
_computing_publication_material 'Bruker SHELXTL and local programs'
_computing_structure_refinement 'Bruker SHELXTL'
_computing_structure_solution 'Bruker SHELXTL'
_diffrn_ambient_temperature 150(2)
_diffrn_measured_fraction_theta_full 0.974
_diffrn_measured_fraction_theta_max 0.974
_diffrn_measurement_device_type 'Bruker SMART 1K CCD diffractometer'
_diffrn_measurement_method 'thin-slice \w scans'
_diffrn_radiation_monochromator graphite
_diffrn_radiation_source 'sealed tube'
_diffrn_radiation_type MoK\a
_diffrn_radiation_wavelength 0.71073
_diffrn_reflns_av_R_equivalents 0.0287
_diffrn_reflns_av_sigmaI/netI 0.0277
_diffrn_reflns_limit_h_max 13
_diffrn_reflns_limit_h_min -13
_diffrn_reflns_limit_k_max 11
_diffrn_reflns_limit_k_min -11
_diffrn_reflns_limit_l_max 32
_diffrn_reflns_limit_l_min -32
_diffrn_reflns_number 18450
_diffrn_reflns_theta_full 28.30
_diffrn_reflns_theta_max 28.30
_diffrn_reflns_theta_min 2.08
_exptl_absorpt_coefficient_mu 1.261
_exptl_absorpt_correction_T_max 0.905
_exptl_absorpt_correction_T_min 0.700
_exptl_absorpt_correction_type multi-scan
_exptl_absorpt_process_details SADABS
_exptl_crystal_colour colourless
_exptl_crystal_density_diffrn 1.746
_exptl_crystal_density_method 'not measured'
_exptl_crystal_description slab
_exptl_crystal_F_000 1136
_exptl_crystal_size_max 0.30
_exptl_crystal_size_mid 0.20
_exptl_crystal_size_min 0.08
_refine_diff_density_max 0.860
_refine_diff_density_min -1.034
_refine_diff_density_rms 0.082
_refine_ls_extinction_method none
_refine_ls_goodness_of_fit_ref 1.096
_refine_ls_hydrogen_treatment mixed
_refine_ls_matrix_type full
_refine_ls_number_parameters 290
_refine_ls_number_reflns 5196
_refine_ls_number_restraints 0
_refine_ls_restrained_S_all 1.096
_refine_ls_R_factor_all 0.0363
_refine_ls_R_factor_gt 0.0258
_refine_ls_shift/su_max 0.001
_refine_ls_shift/su_mean 0.000
_refine_ls_structure_factor_coef Fsqd
_refine_ls_weighting_details 'calc w=1/[\s^2^(Fo^2^)+(0.0279P)^2^+1.0719P] where P=(Fo^2^+2Fc^2^)/3'
_refine_ls_weighting_scheme calc
_refine_ls_wR_factor_gt 0.0577
_refine_ls_wR_factor_ref 0.0621
_reflns_number_gt 4425
_reflns_number_total 5196
_reflns_threshold_expression I>2\s(I)
_cod_data_source_file b814852j.txt
_cod_data_source_block rah129_Cd_complex
_cod_original_sg_symbol_H-M 'P 21/n'
_cod_database_code 7000311

loop_
_symmetry_equiv_pos_as_xyz
'x, y, z'
'-x+1/2, y+1/2, -z+1/2'
'-x, -y, -z'
'x-1/2, -y-1/2, z-1/2'

loop_
_atom_site_label
_atom_site_type_symbol
_atom_site_fract_x
_atom_site_fract_y
_atom_site_fract_z
_atom_site_U_iso_or_equiv
_atom_site_adp_type
_atom_site_occupancy
_atom_site_symmetry_multiplicity
_atom_site_calc_flag
_atom_site_refinement_flags
_atom_site_disorder_assembly
_atom_site_disorder_group
Cd Cd 0.679943(15) 0.437296(17) 0.238567(6) 0.01824(5) Uani 1 1 d . . .
S1 S 0.79825(7) 0.39419(8) 0.15532(3) 0.03242(15) Uani 1 1 d . . .
S2 S 0.69873(6) 0.40068(7) 0.34425(2) 0.02392(12) Uani 1 1 d . . .
O1 O 0.69016(15) 0.16182(18) 0.24225(7) 0.0240(3) Uani 1 1 d . . .
O2 O 0.52612(19) -0.0004(2) 0.21747(8) 0.0354(4) Uani 1 1 d . . .
O3 O 0.48703(16) 0.2425(2) 0.21162(7) 0.0300(4) Uani 1 1 d . . .
O4 O 0.2831(2) 0.4033(2) 0.07672(9) 0.0448(5) Uani 1 1 d . . .
O5 O 0.1521(2) 0.2105(3) 0.06073(10) 0.0671(8) Uani 1 1 d . . .
O6 O 0.1674(2) 0.3286(2) 0.13759(8) 0.0396(4) Uani 1 1 d . . .
N1 N 0.7414(2) 0.5295(3) 0.05847(9) 0.0302(5) Uani 1 1 d . . .
H1 H 0.691(3) 0.581(3) 0.0370(12) 0.031(8) Uiso 1 1 d . . .
N2 N 0.5897(2) 0.5794(2) 0.11344(8) 0.0225(4) Uani 1 1 d . . .
H2 H 0.556(3) 0.629(3) 0.0900(12) 0.033(8) Uiso 1 1 d . . .
N3 N 0.55025(18) 0.5779(2) 0.16333(7) 0.0198(4) Uani 1 1 d . . .
N4 N 0.50341(18) 0.5905(2) 0.26357(7) 0.0185(4) Uani 1 1 d . . .
N5 N 0.48566(19) 0.5928(2) 0.31714(8) 0.0204(4) Uani 1 1 d . . .
H5 H 0.437(3) 0.656(3) 0.3280(12) 0.037(8) Uiso 1 1 d . . .
N6 N 0.5621(2) 0.5507(2) 0.40821(8) 0.0253(4) Uani 1 1 d . . .
H6 H 0.500(3) 0.604(3) 0.4129(12) 0.035(8) Uiso 1 1 d . . .
N7 N 0.56433(19) 0.1318(2) 0.22361(8) 0.0232(4) Uani 1 1 d . . .
N8 N 0.2015(2) 0.3148(2) 0.09195(9) 0.0311(5) Uani 1 1 d . . .
N9 N 0.4994(3) 0.2447(3) -0.00946(11) 0.0551(8) Uani 1 1 d . . .
C1 C 0.8620(3) 0.4625(4) 0.04351(12) 0.0485(8) Uani 1 1 d . . .
H1A H 0.8742 0.5027 0.0086 0.073 Uiso 1 1 calc R . .
H1B H 0.8511 0.3548 0.0406 0.073 Uiso 1 1 calc R . .
H1C H 0.9401 0.4860 0.0714 0.073 Uiso 1 1 calc R . .
C2 C 0.7052(2) 0.5075(3) 0.10693(9) 0.0230(5) Uani 1 1 d . . .
C3 C 0.4444(2) 0.6535(2) 0.16930(9) 0.0190(4) Uani 1 1 d . . .
C4 C 0.3579(2) 0.7414(3) 0.12345(10) 0.0256(5) Uani 1 1 d . . .
H4A H 0.3223 0.6724 0.0936 0.031 Uiso 1 1 calc R . .
H4B H 0.4148 0.8144 0.1094 0.031 Uiso 1 1 calc R . .
C5 C 0.2388(2) 0.8255(3) 0.14028(10) 0.0314(6) Uani 1 1 d . . .
H5A H 0.2703 0.9215 0.1571 0.038 Uiso 1 1 calc R . .
H5B H 0.1699 0.8460 0.1076 0.038 Uiso 1 1 calc R . .
C6 C 0.1774(2) 0.7323(3) 0.18096(11) 0.0318(6) Uani 1 1 d . . .
H6A H 0.1527 0.6329 0.1656 0.038 Uiso 1 1 calc R . .
H6B H 0.0958 0.7813 0.1879 0.038 Uiso 1 1 calc R . .
C7 C 0.2809(2) 0.7169(3) 0.23512(10) 0.0281(5) Uani 1 1 d . . .
H7A H 0.2981 0.8157 0.2521 0.034 Uiso 1 1 calc R . .
H7B H 0.2436 0.6526 0.2604 0.034 Uiso 1 1 calc R . .
C8 C 0.4126(2) 0.6504(2) 0.22568(9) 0.0193(4) Uani 1 1 d . . .
C9 C 0.5779(2) 0.5225(2) 0.35718(9) 0.0196(4) Uani 1 1 d . . .
C10 C 0.6442(3) 0.4826(4) 0.45709(11) 0.0385(6) Uani 1 1 d . . .
H10A H 0.6244 0.5304 0.4896 0.058 Uiso 1 1 calc R . .
H10B H 0.7387 0.4958 0.4561 0.058 Uiso 1 1 calc R . .
H10C H 0.6239 0.3766 0.4579 0.058 Uiso 1 1 calc R . .
C11 C 0.4942(3) 0.1355(4) 0.08697(12) 0.0453(7) Uani 1 1 d . . .
H11A H 0.4130 0.0768 0.0853 0.068 Uiso 1 1 calc R . .
H11B H 0.4954 0.2166 0.1130 0.068 Uiso 1 1 calc R . .
H11C H 0.5721 0.0721 0.0986 0.068 Uiso 1 1 calc R . .
C12 C 0.4971(3) 0.1974(3) 0.03269(11) 0.0347(6) Uani 1 1 d . . .

loop_
_atom_site_aniso_label
_atom_site_aniso_U_11
_atom_site_aniso_U_22
_atom_site_aniso_U_33
_atom_site_aniso_U_23
_atom_site_aniso_U_13
_atom_site_aniso_U_12
Cd 0.01720(8) 0.01645(8) 0.02150(8) 0.00134(6) 0.00482(6) 0.00249(6)
S1 0.0351(3) 0.0370(3) 0.0285(3) 0.0086(3) 0.0147(3) 0.0208(3)
S2 0.0223(3) 0.0256(3) 0.0236(3) 0.0035(2) 0.0038(2) 0.0050(2)
O1 0.0176(8) 0.0213(8) 0.0339(9) -0.0027(7) 0.0067(7) -0.0016(6)
O2 0.0401(10) 0.0261(9) 0.0396(11) -0.0022(8) 0.0065(8) -0.0139(8)
O3 0.0231(8) 0.0339(10) 0.0342(9) 0.0017(8) 0.0084(7) 0.0070(7)
O4 0.0443(12) 0.0397(12) 0.0528(13) 0.0062(9) 0.0155(10) -0.0121(9)
O5 0.0718(16) 0.0763(17) 0.0661(15) -0.0433(14) 0.0449(13) -0.0451(14)
O6 0.0451(11) 0.0416(11) 0.0330(10) -0.0032(8) 0.0102(9) -0.0073(9)
N1 0.0289(11) 0.0391(13) 0.0244(11) 0.0068(9) 0.0095(9) 0.0128(9)
N2 0.0233(10) 0.0250(10) 0.0198(10) 0.0043(8) 0.0061(8) 0.0068(8)
N3 0.0187(9) 0.0216(10) 0.0198(9) -0.0003(7) 0.0053(7) 0.0006(7)
N4 0.0166(8) 0.0186(9) 0.0211(9) 0.0008(7) 0.0055(7) 0.0006(7)
N5 0.0202(9) 0.0210(10) 0.0211(9) 0.0017(7) 0.0068(8) 0.0034(7)
N6 0.0219(10) 0.0310(11) 0.0239(10) 0.0049(8) 0.0067(8) 0.0021(8)
N7 0.0239(10) 0.0243(10) 0.0236(10) -0.0002(8) 0.0096(8) -0.0019(8)
N8 0.0277(11) 0.0281(11) 0.0387(12) -0.0035(9) 0.0093(9) -0.0004(9)
N9 0.0540(16) 0.079(2) 0.0361(14) 0.0224(14) 0.0174(12) 0.0317(15)
C1 0.0453(17) 0.070(2) 0.0379(16) 0.0140(15) 0.0264(14) 0.0251(16)
C2 0.0225(11) 0.0223(11) 0.0257(12) -0.0028(9) 0.0081(9) 0.0017(9)
C3 0.0163(10) 0.0177(10) 0.0226(11) 0.0015(8) 0.0031(8) 0.0010(8)
C4 0.0264(12) 0.0262(12) 0.0241(12) 0.0048(9) 0.0050(9) 0.0076(9)
C5 0.0265(12) 0.0378(14) 0.0289(13) 0.0071(11) 0.0030(10) 0.0151(11)
C6 0.0198(11) 0.0413(15) 0.0343(14) 0.0068(11) 0.0052(10) 0.0104(10)
C7 0.0211(11) 0.0360(14) 0.0289(13) 0.0068(10) 0.0091(10) 0.0107(10)
C8 0.0167(10) 0.0180(11) 0.0241(11) 0.0010(8) 0.0060(8) 0.0010(8)
C9 0.0169(10) 0.0195(11) 0.0232(11) 0.0032(8) 0.0057(8) -0.0049(8)
C10 0.0346(14) 0.0575(18) 0.0240(13) 0.0099(12) 0.0073(11) 0.0090(13)
C11 0.0541(19) 0.0498(19) 0.0329(15) 0.0147(13) 0.0106(13) 0.0091(15)
C12 0.0316(14) 0.0450(16) 0.0270(13) 0.0033(12) 0.0048(11) 0.0095(12)

loop_
_atom_type_symbol
_atom_type_description
_atom_type_scat_dispersion_real
_atom_type_scat_dispersion_imag
_atom_type_scat_source
C C 0.0033 0.0016 'International Tables Vol C Tables 4.2.6.8 and 6.1.1.4'
H H 0.0000 0.0000 'International Tables Vol C Tables 4.2.6.8 and 6.1.1.4'
N N 0.0061 0.0033 'International Tables Vol C Tables 4.2.6.8 and 6.1.1.4'
S S 0.1246 0.1234 'International Tables Vol C Tables 4.2.6.8 and 6.1.1.4'
Cd Cd -0.8075 1.2024 'International Tables Vol C Tables 4.2.6.8 and 6.1.1.4'
O O 0.0106 0.0060 'International Tables Vol C Tables 4.2.6.8 and 6.1.1.4'

loop_
_geom_angle_atom_site_label_1
_geom_angle_atom_site_label_2
_geom_angle_atom_site_label_3
_geom_angle
_geom_angle_site_symmetry_1
_geom_angle_site_symmetry_3
_geom_angle_publ_flag
S1 Cd S2 145.25(2) . . ?
S1 Cd O1 81.96(4) . . ?
S1 Cd O1 87.83(4) . 2_655 ?
S1 Cd O3 97.73(4) . . ?
S1 Cd N3 74.15(5) . . ?
S1 Cd N4 139.49(5) . . ?
S2 Cd O1 81.01(4) . . ?
S2 Cd O1 88.55(4) . 2_655 ?
S2 Cd O3 94.55(4) . . ?
S2 Cd N3 139.83(4) . . ?
S2 Cd N4 74.09(5) . . ?
O1 Cd O1 144.21(2) . 2_655 ?
O1 Cd O3 50.71(5) . . ?
O1 Cd O3 165.03(5) 2_655 . ?
O1 Cd N3 124.03(6) . . ?
O1 Cd N3 85.10(6) 2_655 . ?
O1 Cd N4 125.51(5) . . ?
O1 Cd N4 83.18(6) 2_655 . ?
O3 Cd N3 83.09(6) . . ?
O3 Cd N4 83.59(6) . . ?
N3 Cd N4 65.79(6) . . ?
Cd S1 C2 101.31(8) . . ?
Cd S2 C9 101.22(8) . . ?
Cd O1 Cd 149.42(7) . 2_645 ?
Cd O1 N7 99.30(12) . . ?
Cd O1 N7 111.24(13) 2_645 . ?
Cd O3 N7 93.54(13) . . ?
H1 N1 C1 121(2) . . ?
H1 N1 C2 115(2) . . ?
C1 N1 C2 123.6(2) . . ?
H2 N2 N3 122(2) . . ?
H2 N2 C2 117(2) . . ?
N3 N2 C2 120.4(2) . . ?
Cd N3 N2 119.62(13) . . ?
Cd N3 C3 121.11(15) . . ?
N2 N3 C3 119.27(19) . . ?
Cd N4 N5 119.84(13) . . ?
Cd N4 C8 119.96(14) . . ?
N5 N4 C8 119.25(18) . . ?
N4 N5 H5 122(2) . . ?
N4 N5 C9 119.62(18) . . ?
H5 N5 C9 116(2) . . ?
H6 N6 C9 119(2) . . ?
H6 N6 C10 117(2) . . ?
C9 N6 C10 123.9(2) . . ?
O1 N7 O2 120.09(19) . . ?
O1 N7 O3 116.44(18) . . ?
O2 N7 O3 123.5(2) . . ?
O4 N8 O5 119.2(2) . . ?
O4 N8 O6 121.7(2) . . ?
O5 N8 O6 119.1(2) . . ?
N1 C1 H1A 109.5 . . ?
N1 C1 H1B 109.5 . . ?
N1 C1 H1C 109.5 . . ?
H1A C1 H1B 109.5 . . ?
H1A C1 H1C 109.5 . . ?
H1B C1 H1C 109.5 . . ?
S1 C2 N1 120.71(17) . . ?
S1 C2 N2 124.06(18) . . ?
N1 C2 N2 115.2(2) . . ?
N3 C3 C4 123.5(2) . . ?
N3 C3 C8 115.47(19) . . ?
C4 C3 C8 121.03(18) . . ?
C3 C4 H4A 108.6 . . ?
C3 C4 H4B 108.6 . . ?
C3 C4 C5 114.52(19) . . ?
H4A C4 H4B 107.6 . . ?
H4A C4 C5 108.6 . . ?
H4B C4 C5 108.6 . . ?
C4 C5 H5A 109.5 . . ?
C4 C5 H5B 109.5 . . ?
C4 C5 C6 110.7(2) . . ?
H5A C5 H5B 108.1 . . ?
H5A C5 C6 109.5 . . ?
H5B C5 C6 109.5 . . ?
C5 C6 H6A 109.8 . . ?
C5 C6 H6B 109.8 . . ?
C5 C6 C7 109.3(2) . . ?
H6A C6 H6B 108.3 . . ?
H6A C6 C7 109.8 . . ?
H6B C6 C7 109.8 . . ?
C6 C7 H7A 109.3 . . ?
C6 C7 H7B 109.3 . . ?
C6 C7 C8 111.55(19) . . ?
H7A C7 H7B 108.0 . . ?
H7A C7 C8 109.3 . . ?
H7B C7 C8 109.3 . . ?
N4 C8 C3 115.86(18) . . ?
N4 C8 C7 124.6(2) . . ?
C3 C8 C7 119.52(19) . . ?
S2 C9 N5 124.19(17) . . ?
S2 C9 N6 121.43(17) . . ?
N5 C9 N6 114.3(2) . . ?
N6 C10 H10A 109.5 . . ?
N6 C10 H10B 109.5 . . ?
N6 C10 H10C 109.5 . . ?
H10A C10 H10B 109.5 . . ?
H10A C10 H10C 109.5 . . ?
H10B C10 H10C 109.5 . . ?
H11A C11 H11B 109.5 . . ?
H11A C11 H11C 109.5 . . ?
H11A C11 C12 109.5 . . ?
H11B C11 H11C 109.5 . . ?
H11B C11 C12 109.5 . . ?
H11C C11 C12 109.5 . . ?
N9 C12 C11 179.7(3) . . ?

loop_
_geom_bond_atom_site_label_1
_geom_bond_atom_site_label_2
_geom_bond_distance
_geom_bond_site_symmetry_2
_geom_bond_publ_flag
Cd S1 2.5918(6) . ?
Cd S2 2.5954(7) . ?
Cd O1 2.4387(16) . ?
Cd O1 2.3715(16) 2_655 ?
Cd O3 2.5797(18) . ?
Cd N3 2.3954(18) . ?
Cd N4 2.4039(17) . ?
S1 C2 1.692(2) . ?
S2 C9 1.697(2) . ?
O1 Cd 2.3715(16) 2_645 ?
O1 N7 1.285(2) . ?
O2 N7 1.230(3) . ?
O3 N7 1.248(2) . ?
O4 N8 1.243(3) . ?
O5 N8 1.241(3) . ?
O6 N8 1.244(3) . ?
N1 H1 0.80(3) . ?
N1 C1 1.458(3) . ?
N1 C2 1.329(3) . ?
N2 H2 0.75(3) . ?
N2 N3 1.364(3) . ?
N2 C2 1.359(3) . ?
N3 C3 1.287(3) . ?
N4 N5 1.367(3) . ?
N4 C8 1.285(3) . ?
N5 H5 0.82(3) . ?
N5 C9 1.365(3) . ?
N6 H6 0.81(3) . ?
N6 C9 1.322(3) . ?
N6 C10 1.451(3) . ?
N9 C12 1.124(3) . ?
C1 H1A 0.960 . ?
C1 H1B 0.960 . ?
C1 H1C 0.960 . ?
C3 C4 1.501(3) . ?
C3 C8 1.486(3) . ?
C4 H4A 0.970 . ?
C4 H4B 0.970 . ?
C4 C5 1.532(3) . ?
C5 H5A 0.970 . ?
C5 H5B 0.970 . ?
C5 C6 1.519(3) . ?
C6 H6A 0.970 . ?
C6 H6B 0.970 . ?
C6 C7 1.529(3) . ?
C7 H7A 0.970 . ?
C7 H7B 0.970 . ?
C7 C8 1.506(3) . ?
C10 H10A 0.960 . ?
C10 H10B 0.960 . ?
C10 H10C 0.960 . ?
C11 H11A 0.960 . ?
C11 H11B 0.960 . ?
C11 H11C 0.960 . ?
C11 C12 1.452(4) . ?

loop_
_geom_hbond_atom_site_label_D
_geom_hbond_atom_site_label_H
_geom_hbond_atom_site_label_A
_geom_hbond_distance_DH
_geom_hbond_distance_HA
_geom_hbond_distance_DA
_geom_hbond_angle_DHA
_geom_hbond_site_symmetry_A
N1 H1 N9 0.80(3) 2.44(3) 3.185(3) 155(3) 3_665
N2 H2 N9 0.75(3) 2.25(3) 2.982(3) 164(3) 3_665
N5 H5 O6 0.82(3) 2.12(3) 2.936(3) 174(3) 2
N6 H6 O5 0.81(3) 2.01(3) 2.801(3) 168(3) 2

loop_
_geom_torsion_atom_site_label_1
_geom_torsion_atom_site_label_2
_geom_torsion_atom_site_label_3
_geom_torsion_atom_site_label_4
_geom_torsion
_geom_torsion_site_symmetry_1
_geom_torsion_site_symmetry_2
_geom_torsion_site_symmetry_3
_geom_torsion_site_symmetry_4
_geom_torsion_publ_flag
S2 Cd S1 C2 -166.04(8) . . . . ?
O1 Cd S1 C2 132.68(9) . . . . ?
O1 Cd S1 C2 -81.72(9) 2_655 . . . ?
O3 Cd S1 C2 84.32(9) . . . . ?
N3 Cd S1 C2 3.80(10) . . . . ?
N4 Cd S1 C2 -4.85(12) . . . . ?
S1 Cd S2 C9 163.60(8) . . . . ?
O1 Cd S2 C9 -134.86(8) . . . . ?
O1 Cd S2 C9 79.51(8) 2_655 . . . ?
O3 Cd S2 C9 -85.82(8) . . . . ?
N3 Cd S2 C9 -1.15(11) . . . . ?
N4 Cd S2 C9 -3.82(9) . . . . ?
S1 Cd O1 Cd 71.03(14) . . . 2_645 ?
S1 Cd O1 N7 -106.60(12) . . . . ?
S2 Cd O1 Cd -78.56(14) . . . 2_645 ?
S2 Cd O1 N7 103.80(11) . . . . ?
O1 Cd O1 Cd -3.82(13) 2_655 . . 2_645 ?
O1 Cd O1 N7 178.54(12) 2_655 . . . ?
O3 Cd O1 Cd 177.96(17) . . . 2_645 ?
O3 Cd O1 N7 0.32(11) . . . . ?
N3 Cd O1 Cd 135.68(13) . . . 2_645 ?
N3 Cd O1 N7 -41.96(14) . . . . ?
N4 Cd O1 Cd -141.57(13) . . . 2_645 ?
N4 Cd O1 N7 40.79(14) . . . . ?
S1 Cd O3 N7 72.61(12) . . . . ?
S2 Cd O3 N7 -74.81(12) . . . . ?
O1 Cd O3 N7 -0.33(11) . . . . ?
O1 Cd O3 N7 -176.29(18) 2_655 . . . ?
N3 Cd O3 N7 145.50(13) . . . . ?
N4 Cd O3 N7 -148.21(13) . . . . ?
C2 N2 N3 Cd -3.0(3) . . . . ?
C2 N2 N3 C3 176.4(2) . . . . ?
S1 Cd N3 N2 -1.21(14) . . . . ?
S1 Cd N3 C3 179.50(17) . . . . ?
S2 Cd N3 N2 169.83(12) . . . . ?
S2 Cd N3 C3 -9.5(2) . . . . ?
O1 Cd N3 N2 -69.67(17) . . . . ?
O1 Cd N3 N2 87.92(15) 2_655 . . . ?
O1 Cd N3 C3 111.03(16) . . . . ?
O1 Cd N3 C3 -91.38(17) 2_655 . . . ?
O3 Cd N3 N2 -101.30(15) . . . . ?
O3 Cd N3 C3 79.40(17) . . . . ?
N4 Cd N3 N2 172.64(17) . . . . ?
N4 Cd N3 C3 -6.66(16) . . . . ?
S1 Cd N4 N5 -170.14(11) . . . . ?
S1 Cd N4 C8 21.0(2) . . . . ?
S2 Cd N4 N5 -1.16(14) . . . . ?
S2 Cd N4 C8 -169.97(17) . . . . ?
O1 Cd N4 N5 65.07(16) . . . . ?
O1 Cd N4 N5 -91.60(15) 2_655 . . . ?
O1 Cd N4 C8 -103.74(16) . . . . ?
O1 Cd N4 C8 99.59(17) 2_655 . . . ?
O3 Cd N4 N5 95.44(15) . . . . ?
O3 Cd N4 C8 -73.37(16) . . . . ?
N3 Cd N4 N5 -179.28(17) . . . . ?
N3 Cd N4 C8 11.91(15) . . . . ?
Cd N4 N5 C9 7.7(3) . . . . ?
C8 N4 N5 C9 176.6(2) . . . . ?
Cd O3 N7 O1 0.54(18) . . . . ?
Cd O3 N7 O2 -178.11(19) . . . . ?
Cd O1 N7 O2 178.12(17) . . . . ?
Cd O1 N7 O2 -0.6(2) 2_645 . . . ?
Cd O1 N7 O3 -0.58(19) . . . . ?
Cd O1 N7 O3 -179.29(14) 2_645 . . . ?
C1 N1 C2 S1 -1.2(4) . . . . ?
C1 N1 C2 N2 179.9(3) . . . . ?
N3 N2 C2 S1 7.8(3) . . . . ?
N3 N2 C2 N1 -173.2(2) . . . . ?
Cd S1 C2 N1 173.52(19) . . . . ?
Cd S1 C2 N2 -7.6(2) . . . . ?
Cd N3 C3 C4 -178.93(16) . . . . ?
Cd N3 C3 C8 1.8(3) . . . . ?
N2 N3 C3 C4 1.8(3) . . . . ?
N2 N3 C3 C8 -177.50(18) . . . . ?
N3 C3 C4 C5 -178.8(2) . . . . ?
C8 C3 C4 C5 0.5(3) . . . . ?
C3 C4 C5 C6 -37.4(3) . . . . ?
C4 C5 C6 C7 66.1(3) . . . . ?
C5 C6 C7 C8 -55.8(3) . . . . ?
Cd N4 C8 C3 -15.5(3) . . . . ?
Cd N4 C8 C7 165.08(17) . . . . ?
N5 N4 C8 C3 175.58(18) . . . . ?
N5 N4 C8 C7 -3.8(3) . . . . ?
N3 C3 C8 N4 9.0(3) . . . . ?
N3 C3 C8 C7 -171.6(2) . . . . ?
C4 C3 C8 N4 -170.3(2) . . . . ?
C4 C3 C8 C7 9.1(3) . . . . ?
C6 C7 C8 N4 -161.8(2) . . . . ?
C6 C7 C8 C3 18.9(3) . . . . ?
C10 N6 C9 S2 0.2(3) . . . . ?
C10 N6 C9 N5 177.0(2) . . . . ?
N4 N5 C9 S2 -12.9(3) . . . . ?
N4 N5 C9 N6 170.44(19) . . . . ?
Cd S2 C9 N5 10.20(19) . . . . ?
Cd S2 C9 N6 -173.32(17) . . . . ?
